data_7210600
loop_
_publ_author_name
'Luo, Yu-Hui'
'Yue, Feng-Xia'
'Yu, Xiao-Yang'
'Gu, Ling-Ling'
'Zhang, Hong'
'Chen, Xin'

_publ_section_title
;
 A series of entangled ZnII/CdII coordination polymers constructed from
 1,3,5-benzenetricarboxylate acid and flexible triazole ligands
;
_journal_issue 40
_journal_name_full CrystEngComm
_journal_page_first 8116
_journal_paper_doi 10.1039/c3ce41157e
_journal_volume 15
_journal_year 2013
_chemical_formula_sum 'C38 H56 N12 O20 Zn2'
_chemical_formula_weight 1131.69
_chemical_name_systematic
; 
 ? 
;
_space_group_IT_number 2
_symmetry_cell_setting triclinic
_symmetry_space_group_name_Hall '-P 1'
_symmetry_space_group_name_H-M 'P -1'
_atom_sites_solution_hydrogens geom
_atom_sites_solution_primary direct
_atom_sites_solution_secondary difmap
_audit_creation_method SHELXL-97
_cell_angle_alpha 67.343(4)
_cell_angle_beta 88.969(5)
_cell_angle_gamma 71.665(4)
_cell_formula_units_Z 1
_cell_length_a 10.122(2)
_cell_length_b 11.522(3)
_cell_length_c 12.223(3)
_cell_measurement_reflns_used 1991
_cell_measurement_temperature 273(2)
_cell_measurement_theta_max 25.8795
_cell_measurement_theta_min 2.4067
_cell_volume 1240.0(5)
_computing_structure_refinement 'SHELXL-97 (Sheldrick, 1997)'
_computing_structure_solution 'SHELXS-97 (Sheldrick, 1990)'
_diffrn_ambient_temperature 273(2)
_diffrn_measured_fraction_theta_full 0.982
_diffrn_measured_fraction_theta_max 0.982
_diffrn_measurement_device_type 'CCD area detector'
_diffrn_measurement_method 'phi and omega scans'
_diffrn_radiation_monochromator graphite
_diffrn_radiation_source 'fine-focus sealed tube'
_diffrn_radiation_type MoK\a
_diffrn_radiation_wavelength 0.71073
_diffrn_reflns_av_R_equivalents 0.0383
_diffrn_reflns_av_sigmaI/netI 0.0810
_diffrn_reflns_limit_h_max 7
_diffrn_reflns_limit_h_min -12
_diffrn_reflns_limit_k_max 13
_diffrn_reflns_limit_k_min -13
_diffrn_reflns_limit_l_max 14
_diffrn_reflns_limit_l_min -13
_diffrn_reflns_number 6131
_diffrn_reflns_theta_full 25.00
_diffrn_reflns_theta_max 25.00
_diffrn_reflns_theta_min 1.82
_exptl_absorpt_coefficient_mu 1.055
_exptl_absorpt_correction_T_max 0.9204
_exptl_absorpt_correction_T_min 0.8089
_exptl_absorpt_correction_type multi-scan
_exptl_absorpt_process_details SADABS
_exptl_crystal_colour colorless
_exptl_crystal_density_diffrn 1.515
_exptl_crystal_density_method 'not measured'
_exptl_crystal_description lamellar
_exptl_crystal_F_000 588
_exptl_crystal_size_max 0.21
_exptl_crystal_size_mid 0.18
_exptl_crystal_size_min 0.08
_refine_diff_density_max 1.159
_refine_diff_density_min -0.760
_refine_diff_density_rms 0.096
_refine_ls_extinction_method none
_refine_ls_goodness_of_fit_ref 1.093
_refine_ls_hydrogen_treatment constr
_refine_ls_matrix_type full
_refine_ls_number_parameters 363
_refine_ls_number_reflns 4291
_refine_ls_number_restraints 84
_refine_ls_restrained_S_all 1.087
_refine_ls_R_factor_all 0.1178
_refine_ls_R_factor_gt 0.0838
_refine_ls_shift/su_max 0.000
_refine_ls_shift/su_mean 0.000
_refine_ls_structure_factor_coef Fsqd
_refine_ls_weighting_details 'calc w=1/[\s^2^(Fo^2^)+(0.0815P)^2^+3.8121P] where P=(Fo^2^+2Fc^2^)/3'
_refine_ls_weighting_scheme calc
_refine_ls_wR_factor_gt 0.1985
_refine_ls_wR_factor_ref 0.2129
_reflns_number_gt 2843
_reflns_number_total 4291
_reflns_threshold_expression >2sigma(I)
_cod_data_source_file c3ce41157e.txt
_cod_data_source_block 1
_cod_original_sg_symbol_Hall -p1
_cod_original_sg_symbol_H-M P-1
_cod_database_code 7210600

loop_
_symmetry_equiv_pos_as_xyz
'x, y, z'
'-x, -y, -z'

loop_
_atom_site_label
_atom_site_type_symbol
_atom_site_fract_x
_atom_site_fract_y
_atom_site_fract_z
_atom_site_U_iso_or_equiv
_atom_site_adp_type
_atom_site_occupancy
_atom_site_symmetry_multiplicity
_atom_site_calc_flag
_atom_site_refinement_flags
_atom_site_disorder_assembly
_atom_site_disorder_group
Zn1 Zn 0.52070(8) 0.26955(7) 0.69063(11) 0.0563(4) Uani 1 1 d . . .
C1 C 0.0865(6) 0.4186(6) 0.6552(6) 0.0328(16) Uani 1 1 d . . .
C2 C 0.0405(6) 0.5516(6) 0.6394(6) 0.0346(17) Uani 1 1 d . . .
H2 H 0.1040 0.5975 0.6275 0.041 Uiso 1 1 calc R . .
C3 C -0.1006(6) 0.6165(6) 0.6414(6) 0.0335(16) Uani 1 1 d . . .
C4 C -0.1957(6) 0.5491(6) 0.6552(6) 0.0355(17) Uani 1 1 d . . .
H4 H -0.2906 0.5937 0.6523 0.043 Uiso 1 1 calc R . .
C5 C -0.1504(6) 0.4155(6) 0.6732(7) 0.0358(17) Uani 1 1 d . . .
C6 C -0.0092(6) 0.3515(6) 0.6705(6) 0.0378(17) Uani 1 1 d . . .
H6 H 0.0212 0.2631 0.6791 0.045 Uiso 1 1 calc R . .
C7 C 0.2400(6) 0.3437(6) 0.6590(7) 0.0382(18) Uani 1 1 d . . .
C8 C -0.1506(7) 0.7571(6) 0.6318(7) 0.0431(19) Uani 1 1 d . . .
C9 C -0.2482(7) 0.3381(6) 0.6935(7) 0.0440(19) Uani 1 1 d . . .
C10 C 0.6875(8) -0.0006(8) 0.8785(9) 0.064(2) Uani 1 1 d . . .
H10 H 0.7681 0.0222 0.8770 0.077 Uiso 1 1 calc R . .
C11 C 0.4842(8) 0.0026(7) 0.8466(8) 0.059(2) Uani 1 1 d . . .
H11 H 0.3907 0.0328 0.8155 0.071 Uiso 1 1 calc R . .
C12 C 0.7906(9) -0.2420(8) 1.0208(8) 0.070(3) Uani 1 1 d . . .
H12A H 0.7505 -0.2942 1.0865 0.084 Uiso 1 1 calc R . .
H12B H 0.8604 -0.2194 1.0541 0.084 Uiso 1 1 calc R . .
C13 C 0.8595(9) -0.3236(8) 0.9523(8) 0.063(2) Uani 1 1 d . . .
H13A H 0.9072 -0.2745 0.8914 0.076 Uiso 1 1 calc R . .
H13B H 0.7884 -0.3387 0.9125 0.076 Uiso 1 1 calc R . .
C14 C 0.9653(9) -0.4583(8) 1.0339(8) 0.072(3) Uani 1 1 d . . .
H14A H 1.0366 -0.4430 1.0733 0.087 Uiso 1 1 calc R . .
H14B H 0.9176 -0.5069 1.0951 0.087 Uiso 1 1 calc R . .
C15 C 0.6062(7) 0.3249(7) 0.4463(9) 0.052(2) Uani 1 1 d . . .
H15 H 0.6113 0.4067 0.4391 0.062 Uiso 1 1 calc R . .
C16 C 0.5776(8) 0.1403(8) 0.5087(10) 0.061(3) Uani 1 1 d . B .
H16 H 0.5571 0.0650 0.5579 0.073 Uiso 1 1 calc R . .
C17 C 0.6778(9) 0.3343(8) 0.2496(9) 0.069(3) Uani 1 1 d . . .
H17A H 0.7494 0.2678 0.2312 0.083 Uiso 1 1 calc R A 1
H17B H 0.7125 0.4057 0.2433 0.083 Uiso 1 1 calc R A 1
C18 C 0.541(2) 0.3880(17) 0.1662(19) 0.054(5) Uani 0.60(3) 1 d PU B 1
H18A H 0.5184 0.3144 0.1611 0.065 Uiso 0.60(3) 1 calc PR B 1
H18B H 0.4650 0.4367 0.1976 0.065 Uiso 0.60(3) 1 calc PR B 1
C19 C 0.558(2) 0.473(2) 0.0521(19) 0.079(6) Uani 0.60(3) 1 d PU . 1
H19A H 0.6443 0.4257 0.0292 0.095 Uiso 0.60(3) 1 calc PR B 1
H19B H 0.5728 0.5491 0.0594 0.095 Uiso 0.60(3) 1 calc PR B 1
C18' C 0.594(4) 0.386(3) 0.118(3) 0.063(6) Uani 0.40(3) 1 d PU B 2
H18C H 0.5777 0.3076 0.1178 0.076 Uiso 0.40(3) 1 calc PR B 2
H18D H 0.5031 0.4451 0.1214 0.076 Uiso 0.40(3) 1 calc PR B 2
C19' C 0.621(4) 0.446(4) 0.007(4) 0.101(10) Uani 0.40(3) 1 d PU B 2
N1 N 0.5669(5) 0.0817(6) 0.8155(6) 0.0509(17) Uani 1 1 d . . .
N2 N 0.5489(7) -0.1199(6) 0.9245(7) 0.070(2) Uani 1 1 d . . .
N3 N 0.6802(7) -0.1193(6) 0.9441(6) 0.0593(19) Uani 1 1 d . . .
N4 N 0.5658(5) 0.2450(5) 0.5392(6) 0.0506(18) Uani 1 1 d . . .
N5 N 0.6201(7) 0.1552(6) 0.4049(8) 0.064(2) Uani 1 1 d . . .
N6 N 0.6384(6) 0.2765(6) 0.3656(7) 0.054(2) Uani 1 1 d . B .
O1 O -0.0473(5) 0.8041(5) 0.6285(6) 0.0629(17) Uani 1 1 d . . .
H1 H -0.0763 0.8749 0.6367 0.094 Uiso 1 1 calc R . .
O2 O -0.2734(5) 0.8194(5) 0.6274(6) 0.0599(16) Uani 1 1 d . . .
O3 O -0.3786(4) 0.3985(4) 0.6748(5) 0.0486(14) Uani 1 1 d . . .
O4 O -0.1978(5) 0.2132(5) 0.7293(6) 0.0667(19) Uani 1 1 d . . .
O5 O 0.2757(4) 0.2346(4) 0.6524(5) 0.0517(15) Uani 1 1 d . . .
O6 O 0.3291(4) 0.3958(4) 0.6759(5) 0.0452(13) Uani 1 1 d . . .
O1W O 0.1852(6) 0.0302(6) 0.6714(6) 0.078(2) Uani 1 1 d . . .
H1WC H 0.2156 0.0931 0.6650 0.094 Uiso 1 1 d R . .
H1WD H 0.2447 -0.0239 0.6485 0.094 Uiso 1 1 d R . .
O2W O 0.9112(6) 0.0464(6) 0.6072(7) 0.095(3) Uani 1 1 d . . .
H2WC H 0.8659 0.0968 0.6407 0.114 Uiso 1 1 d R . .
H2WD H 0.9979 0.0339 0.6201 0.114 Uiso 1 1 d R . .
O3W O 0.209(2) 0.873(2) 0.924(2) 0.163(7) Uani 0.50 1 d PU C 1
O5W O 0.078(3) 1.012(3) 0.881(2) 0.187(8) Uani 0.50 1 d PU D 2
O6W O 0.003(3) 1.080(3) 0.946(2) 0.181(8) Uani 0.50 1 d PU E 3
O4W O 0.440(3) 0.724(2) 0.097(2) 0.174(9) Uani 0.50 1 d P F 4

loop_
_atom_site_aniso_label
_atom_site_aniso_U_11
_atom_site_aniso_U_22
_atom_site_aniso_U_33
_atom_site_aniso_U_23
_atom_site_aniso_U_13
_atom_site_aniso_U_12
Zn1 0.0160(4) 0.0216(4) 0.1216(9) -0.0195(4) 0.0031(4) -0.0050(3)
C1 0.012(3) 0.025(3) 0.057(5) -0.013(3) -0.004(3) -0.005(2)
C2 0.014(3) 0.026(3) 0.059(5) -0.011(3) -0.009(3) -0.009(2)
C3 0.016(3) 0.026(3) 0.051(5) -0.011(3) -0.008(3) -0.002(2)
C4 0.012(3) 0.033(3) 0.063(5) -0.022(3) -0.003(3) -0.006(2)
C5 0.012(3) 0.030(3) 0.061(5) -0.014(3) -0.005(3) -0.007(2)
C6 0.022(3) 0.023(3) 0.063(5) -0.013(3) -0.006(3) -0.006(3)
C7 0.011(3) 0.029(3) 0.065(5) -0.011(3) -0.008(3) -0.003(2)
C8 0.026(4) 0.028(3) 0.071(6) -0.016(3) -0.003(3) -0.008(3)
C9 0.026(4) 0.033(4) 0.073(6) -0.020(4) 0.005(3) -0.012(3)
C10 0.041(5) 0.047(5) 0.097(7) -0.020(5) 0.001(4) -0.016(4)
C11 0.035(4) 0.043(4) 0.086(7) -0.013(4) 0.001(4) -0.014(3)
C12 0.061(5) 0.048(5) 0.075(7) -0.016(5) -0.011(5) 0.005(4)
C13 0.052(5) 0.048(5) 0.064(6) -0.014(4) -0.018(4) 0.008(4)
C14 0.061(6) 0.054(5) 0.063(6) -0.008(4) -0.012(5) 0.013(4)
C15 0.022(3) 0.031(4) 0.100(7) -0.025(4) -0.012(4) -0.006(3)
C16 0.035(4) 0.043(4) 0.114(9) -0.032(5) 0.008(5) -0.022(4)
C17 0.063(6) 0.049(5) 0.092(8) -0.023(5) -0.027(5) -0.019(4)
C18 0.050(8) 0.060(7) 0.053(10) -0.006(7) -0.007(7) -0.038(6)
C19 0.074(10) 0.073(9) 0.072(10) 0.001(7) -0.030(8) -0.038(8)
C18' 0.069(11) 0.056(9) 0.060(12) -0.016(9) -0.012(9) -0.024(9)
C19' 0.089(16) 0.108(15) 0.085(16) -0.021(12) -0.007(13) -0.026(13)
N1 0.021(3) 0.038(3) 0.086(5) -0.019(3) -0.004(3) -0.007(3)
N2 0.047(4) 0.040(4) 0.098(6) -0.006(4) -0.007(4) -0.009(3)
N3 0.042(4) 0.044(4) 0.071(5) -0.011(3) -0.006(3) -0.001(3)
N4 0.023(3) 0.023(3) 0.100(6) -0.015(3) 0.001(3) -0.011(2)
N5 0.046(4) 0.035(3) 0.116(7) -0.031(4) -0.002(4) -0.018(3)
N6 0.030(3) 0.033(3) 0.092(6) -0.017(4) -0.022(3) -0.009(3)
O1 0.031(3) 0.036(3) 0.130(5) -0.039(3) 0.005(3) -0.014(2)
O2 0.027(3) 0.034(3) 0.118(5) -0.036(3) -0.007(3) -0.001(2)
O3 0.012(2) 0.033(2) 0.101(4) -0.029(3) 0.000(2) -0.0052(19)
O4 0.023(2) 0.029(3) 0.139(6) -0.023(3) 0.006(3) -0.010(2)
O5 0.021(2) 0.028(2) 0.106(5) -0.027(3) -0.006(2) -0.0057(19)
O6 0.015(2) 0.031(2) 0.092(4) -0.026(2) -0.004(2) -0.0096(18)
O1W 0.057(4) 0.061(4) 0.145(6) -0.062(4) 0.016(4) -0.032(3)
O2W 0.049(3) 0.061(4) 0.208(9) -0.080(5) 0.032(4) -0.030(3)
O3W 0.153(13) 0.165(13) 0.161(13) -0.073(11) 0.018(11) -0.028(10)
O5W 0.161(12) 0.197(13) 0.180(13) -0.069(11) 0.000(10) -0.038(11)
O6W 0.144(13) 0.200(15) 0.181(14) -0.064(11) -0.013(11) -0.046(12)
O4W 0.23(3) 0.117(16) 0.18(2) -0.065(15) 0.022(18) -0.058(17)

loop_
_atom_type_symbol
_atom_type_description
_atom_type_scat_dispersion_real
_atom_type_scat_dispersion_imag
_atom_type_scat_source
C C 0.0033 0.0016 'International Tables Vol C Tables 4.2.6.8 and 6.1.1.4'
H H 0.0000 0.0000 'International Tables Vol C Tables 4.2.6.8 and 6.1.1.4'
N N 0.0061 0.0033 'International Tables Vol C Tables 4.2.6.8 and 6.1.1.4'
O O 0.0106 0.0060 'International Tables Vol C Tables 4.2.6.8 and 6.1.1.4'
Zn Zn 0.2839 1.4301 'International Tables Vol C Tables 4.2.6.8 and 6.1.1.4'

loop_
_geom_angle_atom_site_label_1
_geom_angle_atom_site_label_2
_geom_angle_atom_site_label_3
_geom_angle
_geom_angle_site_symmetry_1
_geom_angle_site_symmetry_3
O6 Zn1 N4 112.7(2) . .
O6 Zn1 O3 96.19(16) . 1_655
N4 Zn1 O3 97.8(2) . 1_655
O6 Zn1 N1 117.4(2) . .
N4 Zn1 N1 104.0(2) . .
O3 Zn1 N1 127.3(2) 1_655 .
C6 C1 C2 119.7(5) . .
C6 C1 C7 118.9(5) . .
C2 C1 C7 121.4(5) . .
C1 C2 C3 120.2(5) . .
C1 C2 H2 119.9 . .
C3 C2 H2 119.9 . .
C4 C3 C2 119.7(5) . .
C4 C3 C8 119.4(5) . .
C2 C3 C8 120.9(5) . .
C3 C4 C5 120.5(5) . .
C3 C4 H4 119.8 . .
C5 C4 H4 119.8 . .
C4 C5 C6 119.4(5) . .
C4 C5 C9 122.1(5) . .
C6 C5 C9 118.5(5) . .
C1 C6 C5 120.5(6) . .
C1 C6 H6 119.7 . .
C5 C6 H6 119.7 . .
O5 C7 O6 122.6(5) . .
O5 C7 C1 120.1(5) . .
O6 C7 C1 117.1(5) . .
O2 C8 O1 124.7(6) . .
O2 C8 C3 122.9(6) . .
O1 C8 C3 112.4(5) . .
O4 C9 O3 121.7(6) . .
O4 C9 C5 118.7(6) . .
O3 C9 C5 119.6(6) . .
N1 C10 N3 111.7(7) . .
N1 C10 H10 124.2 . .
N3 C10 H10 124.2 . .
N2 C11 N1 114.0(7) . .
N2 C11 H11 123.0 . .
N1 C11 H11 123.0 . .
N3 C12 C13 111.2(7) . .
N3 C12 H12A 109.4 . .
C13 C12 H12A 109.4 . .
N3 C12 H12B 109.4 . .
C13 C12 H12B 109.4 . .
H12A C12 H12B 108.0 . .
C12 C13 C14 111.7(7) . .
C12 C13 H13A 109.3 . .
C14 C13 H13A 109.3 . .
C12 C13 H13B 109.3 . .
C14 C13 H13B 109.3 . .
H13A C13 H13B 107.9 . .
C14 C14 C13 112.2(9) 2_747 .
C14 C14 H14A 109.2 2_747 .
C13 C14 H14A 109.2 . .
C14 C14 H14B 109.2 2_747 .
C13 C14 H14B 109.2 . .
H14A C14 H14B 107.9 . .
N6 C15 N4 112.2(7) . .
N6 C15 H15 123.9 . .
N4 C15 H15 123.9 . .
N5 C16 N4 114.0(8) . .
N5 C16 H16 123.0 . .
N4 C16 H16 123.0 . .
N6 C17 C18 103.8(11) . .
N6 C17 C18' 130.7(16) . .
C18 C17 C18' 28.8(11) . .
N6 C17 H17A 111.0 . .
C18 C17 H17A 111.0 . .
C18' C17 H17A 88.6 . .
N6 C17 H17B 111.0 . .
C18 C17 H17B 111.0 . .
C18' C17 H17B 103.6 . .
H17A C17 H17B 109.0 . .
C19 C18 C17 109.2(13) . .
C19 C18 H18A 109.8 . .
C17 C18 H18A 109.8 . .
C19 C18 H18B 109.8 . .
C17 C18 H18B 109.8 . .
H18A C18 H18B 108.3 . .
C18 C19 C19 119(2) . 2_665
C18 C19 H19A 107.5 . .
C19 C19 H19A 107.5 2_665 .
C18 C19 H19B 107.5 . .
C19 C19 H19B 107.5 2_665 .
H19A C19 H19B 107.0 . .
C19' C18' C17 134(3) . .
C19' C18' H18C 103.7 . .
C17 C18' H18C 103.7 . .
C19' C18' H18D 103.7 . .
C17 C18' H18D 103.7 . .
H18C C18' H18D 105.3 . .
C10 N1 C11 102.1(6) . .
C10 N1 Zn1 129.0(5) . .
C11 N1 Zn1 128.6(5) . .
C11 N2 N3 102.9(6) . .
C10 N3 N2 109.3(6) . .
C10 N3 C12 129.9(7) . .
N2 N3 C12 120.6(7) . .
C15 N4 C16 101.9(8) . .
C15 N4 Zn1 126.7(5) . .
C16 N4 Zn1 131.1(6) . .
C16 N5 N6 103.2(7) . .
C15 N6 N5 108.7(8) . .
C15 N6 C17 130.1(7) . .
N5 N6 C17 121.1(8) . .
C8 O1 H1 109.5 . .
C9 O3 Zn1 109.5(4) . 1_455
C7 O6 Zn1 108.3(4) . .
H1WC O1W H1WD 108.4 . .
H2WC O2W H2WD 108.0 . .

loop_
_geom_bond_atom_site_label_1
_geom_bond_atom_site_label_2
_geom_bond_distance
_geom_bond_site_symmetry_2
Zn1 O6 1.986(4) .
Zn1 N4 2.001(7) .
Zn1 O3 2.001(4) 1_655
Zn1 N1 2.019(6) .
C1 C6 1.387(8) .
C1 C2 1.389(8) .
C1 C7 1.513(8) .
C2 C3 1.393(8) .
C2 H2 0.9300 .
C3 C4 1.387(8) .
C3 C8 1.494(8) .
C4 C5 1.388(8) .
C4 H4 0.9300 .
C5 C6 1.393(9) .
C5 C9 1.488(8) .
C6 H6 0.9300 .
C7 O5 1.228(7) .
C7 O6 1.289(7) .
C8 O2 1.214(8) .
C8 O1 1.314(7) .
C9 O4 1.258(8) .
C9 O3 1.260(7) .
C10 N1 1.313(9) .
C10 N3 1.318(10) .
C10 H10 0.9300 .
C11 N2 1.317(10) .
C11 N1 1.370(9) .
C11 H11 0.9300 .
C12 N3 1.466(9) .
C12 C13 1.498(12) .
C12 H12A 0.9700 .
C12 H12B 0.9700 .
C13 C14 1.534(10) .
C13 H13A 0.9700 .
C13 H13B 0.9700 .
C14 C14 1.507(17) 2_747
C14 H14A 0.9700 .
C14 H14B 0.9700 .
C15 N6 1.299(10) .
C15 N4 1.311(10) .
C15 H15 0.9300 .
C16 N5 1.298(11) .
C16 N4 1.365(10) .
C16 H16 0.9300 .
C17 N6 1.425(12) .
C17 C18 1.535(16) .
C17 C18' 1.63(3) .
C17 H17A 0.9700 .
C17 H17B 0.9700 .
C18 C19 1.41(2) .
C18 H18A 0.9700 .
C18 H18B 0.9700 .
C19 C19 1.55(3) 2_665
C19 H19A 0.9700 .
C19 H19B 0.9700 .
C18' C19' 1.32(4) .
C18' H18C 0.9700 .
C18' H18D 0.9700 .
N2 N3 1.357(9) .
N5 N6 1.365(8) .
O1 H1 0.8200 .
O3 Zn1 2.001(4) 1_455
O1W H1WC 0.8500 .
O1W H1WD 0.8500 .
O2W H2WC 0.8500 .
O2W H2WD 0.8500 .

loop_
_geom_torsion_atom_site_label_1
_geom_torsion_atom_site_label_2
_geom_torsion_atom_site_label_3
_geom_torsion_atom_site_label_4
_geom_torsion
_geom_torsion_site_symmetry_1
_geom_torsion_site_symmetry_4
C6 C1 C2 C3 1.3(11) . .
C7 C1 C2 C3 -177.3(7) . .
C1 C2 C3 C4 -2.1(11) . .
C1 C2 C3 C8 176.4(7) . .
C2 C3 C4 C5 3.3(11) . .
C8 C3 C4 C5 -175.2(7) . .
C3 C4 C5 C6 -3.6(11) . .
C3 C4 C5 C9 177.4(7) . .
C2 C1 C6 C5 -1.6(11) . .
C7 C1 C6 C5 177.0(7) . .
C4 C5 C6 C1 2.8(11) . .
C9 C5 C6 C1 -178.2(7) . .
C6 C1 C7 O5 13.9(11) . .
C2 C1 C7 O5 -167.5(7) . .
C6 C1 C7 O6 -162.3(7) . .
C2 C1 C7 O6 16.3(11) . .
C4 C3 C8 O2 -5.1(12) . .
C2 C3 C8 O2 176.4(8) . .
C4 C3 C8 O1 175.0(7) . .
C2 C3 C8 O1 -3.5(10) . .
C4 C5 C9 O4 -167.9(8) . .
C6 C5 C9 O4 13.1(11) . .
C4 C5 C9 O3 12.0(12) . .
C6 C5 C9 O3 -167.1(7) . .
N3 C12 C13 C14 -174.5(8) . .
C12 C13 C14 C14 179.6(10) . 2_747
N6 C17 C18 C19 167.1(14) . .
C18' C17 C18 C19 -32(3) . .
C17 C18 C19 C19 173(3) . 2_665
N6 C17 C18' C19' 176(3) . .
C18 C17 C18' C19' 151(6) . .
N3 C10 N1 C11 -0.8(10) . .
N3 C10 N1 Zn1 -174.6(6) . .
N2 C11 N1 C10 0.6(11) . .
N2 C11 N1 Zn1 174.4(6) . .
O6 Zn1 N1 C10 -148.0(7) . .
N4 Zn1 N1 C10 86.8(8) . .
O3 Zn1 N1 C10 -24.7(9) 1_655 .
O6 Zn1 N1 C11 39.9(8) . .
N4 Zn1 N1 C11 -85.4(7) . .
O3 Zn1 N1 C11 163.1(6) 1_655 .
N1 C11 N2 N3 -0.2(10) . .
N1 C10 N3 N2 0.8(11) . .
N1 C10 N3 C12 175.6(8) . .
C11 N2 N3 C10 -0.4(10) . .
C11 N2 N3 C12 -175.7(8) . .
C13 C12 N3 C10 -89.5(12) . .
C13 C12 N3 N2 84.7(10) . .
N6 C15 N4 C16 0.7(7) . .
N6 C15 N4 Zn1 174.8(4) . .
N5 C16 N4 C15 -0.8(8) . .
N5 C16 N4 Zn1 -174.5(5) . .
O6 Zn1 N4 C15 80.6(6) . .
O3 Zn1 N4 C15 -19.5(6) 1_655 .
N1 Zn1 N4 C15 -151.2(5) . .
O6 Zn1 N4 C16 -107.1(6) . .
O3 Zn1 N4 C16 152.8(6) 1_655 .
N1 Zn1 N4 C16 21.1(6) . .
N4 C16 N5 N6 0.6(9) . .
N4 C15 N6 N5 -0.4(8) . .
N4 C15 N6 C17 175.4(7) . .
C16 N5 N6 C15 -0.1(8) . .
C16 N5 N6 C17 -176.4(6) . .
C18 C17 N6 C15 -98.2(11) . .
C18' C17 N6 C15 -110.3(18) . .
C18 C17 N6 N5 77.2(11) . .
C18' C17 N6 N5 65.1(19) . .
O4 C9 O3 Zn1 -7.1(10) . 1_455
C5 C9 O3 Zn1 173.0(6) . 1_455
O5 C7 O6 Zn1 -0.9(9) . .
C1 C7 O6 Zn1 175.2(5) . .
N4 Zn1 O6 C7 65.8(5) . .
O3 Zn1 O6 C7 167.0(5) 1_655 .
N1 Zn1 O6 C7 -55.0(6) . .
